data_1007246
loop_
_publ_author_name
'Maaref, S'
'Maddar, R'
'Chaudouet, P'
'Fruchart, R'
'Senateur, J P'
'Averbuch-Pouchot, M T'
'Bacmann, M'
'Durif, A'
'Wolfers, P'

_publ_section_title
;
Etude de la structure et des conditions de stabilite d'un nouvel
arseniure de fer: Fe12 As5
;
_journal_coden_ASTM MRBUAC
_journal_name_full 'Materials Research Bulletin'
_journal_page_first 473
_journal_page_last 480
_journal_paper_doi 10.1016/0025-5408(83)90139-3
_journal_volume 18
_journal_year 1983
_chemical_formula_structural 'Fe12 As5'
_chemical_formula_sum 'As5 Fe12'
_chemical_name_systematic 'Iron arsenide (12/5)'
_space_group_IT_number 146
_symmetry_cell_setting trigonal
_symmetry_space_group_name_Hall 'R 3'
_symmetry_space_group_name_H-M 'R 3 :H'
_cell_angle_alpha 90
_cell_angle_beta 90
_cell_angle_gamma 120
_cell_formula_units_Z 3
_cell_length_a 6.7855(5)
_cell_length_b 6.7855(5)
_cell_length_c 16.30099(200)
_cell_volume 650.0
_refine_ls_R_factor_all 0.039
_cod_original_sg_symbol_H-M 'R 3 H'
_cod_database_code 1007246

loop_
_symmetry_equiv_pos_as_xyz
x,y,z
-y,x-y,z
y-x,-x,z
1/3+x,2/3+y,2/3+z
2/3+x,1/3+y,1/3+z
1/3-y,2/3+x-y,2/3+z
2/3-y,1/3+x-y,1/3+z
1/3-x+y,2/3-x,2/3+z
2/3-x+y,1/3-x,1/3+z

loop_
_atom_site_label
_atom_site_type_symbol
_atom_site_symmetry_multiplicity
_atom_site_Wyckoff_symbol
_atom_site_fract_x
_atom_site_fract_y
_atom_site_fract_z
_atom_site_occupancy
_atom_site_attached_hydrogens
_atom_site_calc_flag
As1 As0 3 a 0. 0. 0. 1. 0 d
As2 As0 3 a 0. 0. 0.7082(2) 1. 0 d
As3 As0 9 b 0.3144(2) 0.3332(3) 0.1874(2) 1. 0 d
Fe1 Fe0 3 a 0. 0. 0.2355(3) 1. 0 d
Fe2 Fe0 3 a 0. 0. 0.4722(3) 1. 0 d
Fe3 Fe0 3 a 0. 0. 0.8548(5) 1. 0 d
Fe4 Fe0 9 b 0.0570(5) 0.4174(4) 0.2724(2) 1. 0 d
Fe5 Fe0 9 b 0.7509(4) 0.7236(5) 0.1026(2) 1. 0 d
Fe6 Fe0 9 b 0.3334(5) 0.4305(4) 0.0204(2) 1. 0 d

loop_
_atom_type_symbol
_atom_type_oxidation_number
As0 0.000
Fe0 0.000
